data_2020781
loop_
_publ_author_name
'Kong, Ya-Jie'
'Li, Peng'
'Han, Li-Juan'
'Fan, Lu-Tong'
'Li, Peng-Peng'
'Yin, Shuang'

_publ_section_title
;
 Two cadmium(II) fluorous coordination compounds tuned by different
 bipyridines
;
_journal_coeditor_code OV3088
_journal_issue 5
_journal_name_full 'Acta Crystallographica Section C'
_journal_page_first 424
_journal_page_last 429
_journal_paper_doi 10.1107/S2053229617006003
_journal_volume 73
_journal_year 2017
_chemical_formula_iupac '[Cd (C7 F5 O2)2 (C10 H8 N2) (H2 O1)2]'
_chemical_formula_moiety 'C24 H12 Cd F10 N2 O6'
_chemical_formula_sum 'C24 H12 Cd F10 N2 O6'
_chemical_formula_weight 726.76
_chemical_name_systematic
<i>catena</i>-Poly[[diaquabis(2,3,4,5,6-pentafluorobenzoato-\k<i>O</i>)cadmium(II)]-\m-4,4'-bipyridine-\k^2^<i>N</i>:<i>N</i>]
_space_group_crystal_system monoclinic
_space_group_IT_number 15
_space_group_name_Hall '-C 2yc'
_space_group_name_H-M_alt 'C 1 2/c 1'
_symmetry_space_group_name_Hall '-C 2yc'
_symmetry_space_group_name_H-M 'C 1 2/c 1'
_atom_sites_solution_hydrogens mixed
_atom_sites_solution_primary direct
_atom_sites_solution_secondary difmap
_audit_creation_method SHELXL-2014/7
_cell_angle_alpha 90
_cell_angle_beta 106.639(3)
_cell_angle_gamma 90
_cell_formula_units_Z 4
_cell_length_a 21.402(5)
_cell_length_b 11.711(2)
_cell_length_c 10.955(2)
_cell_measurement_reflns_used 7822
_cell_measurement_temperature 293(2)
_cell_measurement_theta_max 27.80
_cell_measurement_theta_min 2.58
_cell_volume 2630.8(9)
_computing_cell_refinement
;
SAINT-Plus (Bruker, 2012)
;
_computing_data_collection
;
APEX2 (Bruker, 2012)
;
_computing_data_reduction
;
SAINT-Plus (Bruker, 2012)
;
_computing_molecular_graphics
;
XP (Sheldrick, 1998)
;
_computing_publication_material
;
SHELXL97 (Sheldrick, 2008)
;
_computing_structure_refinement
;
SHELXL2014 (Sheldrick, 2015b)
;
_computing_structure_solution
;
SHELXT (Sheldrick, 2015a)
;
_diffrn_ambient_temperature 293(2)
_diffrn_measured_fraction_theta_full 1.000
_diffrn_measured_fraction_theta_max 0.987
_diffrn_measurement_device_type 'Bruker SMART 1000'
_diffrn_measurement_method \w-scan
_diffrn_radiation_type MoK\a
_diffrn_radiation_wavelength 0.71073
_diffrn_reflns_av_R_equivalents 0.0187
_diffrn_reflns_limit_h_max 28
_diffrn_reflns_limit_h_min -28
_diffrn_reflns_limit_k_max 15
_diffrn_reflns_limit_k_min -15
_diffrn_reflns_limit_l_max 14
_diffrn_reflns_limit_l_min -14
_diffrn_reflns_number 14831
_diffrn_reflns_theta_full 25.242
_diffrn_reflns_theta_max 27.800
_diffrn_reflns_theta_min 1.986
_exptl_absorpt_coefficient_mu 0.945
_exptl_absorpt_correction_T_max 0.910
_exptl_absorpt_correction_T_min 0.844
_exptl_absorpt_correction_type multi-scan
_exptl_absorpt_process_details
;
(SADABS; Bruker, 2012)
;
_exptl_crystal_colour colorless
_exptl_crystal_density_diffrn 1.835
_exptl_crystal_description block
_exptl_crystal_F_000 1424
_exptl_crystal_size_max 0.20
_exptl_crystal_size_mid 0.15
_exptl_crystal_size_min 0.10
_refine_diff_density_max 0.534
_refine_diff_density_min -0.469
_refine_ls_extinction_method none
_refine_ls_goodness_of_fit_ref 1.006
_refine_ls_hydrogen_treatment constr
_refine_ls_matrix_type full
_refine_ls_number_parameters 197
_refine_ls_number_reflns 3071
_refine_ls_number_restraints 3
_refine_ls_restrained_S_all 2.601
_refine_ls_R_factor_all 0.0305
_refine_ls_R_factor_gt 0.0274
_refine_ls_shift/su_max 0.000
_refine_ls_shift/su_mean 0.000
_refine_ls_structure_factor_coef Fsqd
_refine_ls_weighting_details 'w=1/[\s^2^(Fo^2^)+(0.0431P)^2^+3.3658P] where P=(Fo^2^+2Fc^2^)/3'
_refine_ls_weighting_scheme calc
_refine_ls_wR_factor_gt 0.0747
_refine_ls_wR_factor_ref 0.0769
_reflns_number_gt 2822
_reflns_number_total 3071
_reflns_threshold_expression 'I > 2\s(I)'
_cod_data_source_file ov3088sup1.cif
_cod_data_source_block 2
_cod_database_code 2020781
_shelx_space_group_comment
;
The symmetry employed for this shelxl refinement is uniquely defined
by the following loop, which should always be used as a source of
symmetry information in preference to the above space-group names.
They are only intended as comments.
;

loop_
_space_group_symop_operation_xyz
'x, y, z'
'-x, y, -z+1/2'
'x+1/2, y+1/2, z'
'-x+1/2, y+1/2, -z+1/2'
'-x, -y, -z'
'x, -y, z-1/2'
'-x+1/2, -y+1/2, -z'
'x+1/2, -y+1/2, z-1/2'

loop_
_atom_site_type_symbol
_atom_site_label
_atom_site_fract_x
_atom_site_fract_y
_atom_site_fract_z
_atom_site_U_iso_or_equiv
_atom_site_adp_type
_atom_site_calc_flag
_atom_site_occupancy
Cd Cd1 0.5000 0.45017(2) 0.2500 0.03903(9) Uani d 1
F F1 0.77071(16) 0.5030(4) 0.5070(3) 0.1591(14) Uani d 1
F F2 0.85687(14) 0.4642(4) 0.7352(4) 0.192(2) Uani d 1
F F3 0.83010(12) 0.3149(3) 0.8977(2) 0.1273(11) Uani d 1
F F4 0.7139(2) 0.2112(4) 0.8366(3) 0.215(2) Uani d 1
F F5 0.62531(14) 0.2537(3) 0.6141(3) 0.1788(19) Uani d 1
O O1 0.59114(8) 0.44052(13) 0.42665(15) 0.0466(4) Uani d 1
O O2 0.66278(13) 0.3799(3) 0.3292(2) 0.0912(8) Uani d 1
O O3 0.56669(11) 0.43414(16) 0.11936(18) 0.0594(5) Uani d 1
H H3A 0.6024 0.4295 0.1724 0.089 Uiso d 1
H H3B 0.5743 0.4803 0.0749 0.089 Uiso d 1
N N1 0.5000 0.2514(2) 0.2500 0.0425(6) Uani d 1
N N2 0.5000 -0.3524(2) 0.2500 0.0469(6) Uani d 1
C C1 0.64570(13) 0.4020(2) 0.4238(2) 0.0502(6) Uani d 1
C C2 0.69469(12) 0.3805(2) 0.5528(2) 0.0505(6) Uani d 1
C C3 0.75471(17) 0.4306(4) 0.5872(4) 0.0784(9) Uani d 1
C C4 0.79944(16) 0.4105(5) 0.7035(4) 0.0940(12) Uani d 1
C C5 0.78551(16) 0.3373(4) 0.7865(3) 0.0829(11) Uani d 1
C C6 0.7279(2) 0.2843(4) 0.7559(3) 0.1000(14) Uani d 1
C C7 0.68283(17) 0.3072(4) 0.6402(3) 0.0860(11) Uani d 1
C C8 0.51835(13) 0.19232(19) 0.3584(2) 0.0486(6) Uani d 1
H H8 0.5303 0.2324 0.4348 0.058 Uiso calc 1
C C9 0.52045(13) 0.07461(19) 0.3628(2) 0.0472(5) Uani d 1
H H9 0.5354 0.0370 0.4405 0.057 Uiso calc 1
C C10 0.5000 0.0127(2) 0.2500 0.0376(6) Uani d 1
C C11 0.5000 -0.1137(2) 0.2500 0.0391(6) Uani d 1
C C12 0.54800(13) -0.17523(19) 0.3357(2) 0.0555(7) Uani d 1
H H12 0.5814 -0.1375 0.3954 0.067 Uiso calc 1
C C13 0.54625(13) -0.2929(2) 0.3324(3) 0.0583(7) Uani d 1
H H13 0.5791 -0.3327 0.3908 0.070 Uiso calc 1

loop_
_atom_site_aniso_label
_atom_site_aniso_U_11
_atom_site_aniso_U_22
_atom_site_aniso_U_33
_atom_site_aniso_U_12
_atom_site_aniso_U_13
_atom_site_aniso_U_23
Cd1 0.05667(15) 0.01973(11) 0.03582(13) 0.000 0.00542(9) 0.000
F1 0.125(2) 0.215(3) 0.128(2) -0.078(2) 0.0213(19) 0.055(3)
F2 0.0712(17) 0.303(6) 0.170(3) -0.067(2) -0.0137(19) 0.025(3)
F3 0.0861(15) 0.198(3) 0.0683(13) 0.0518(17) -0.0257(11) -0.0073(15)
F4 0.195(4) 0.296(5) 0.102(2) -0.076(3) -0.039(2) 0.127(3)
F5 0.126(2) 0.260(4) 0.1059(19) -0.106(3) -0.0382(16) 0.104(2)
O1 0.0530(9) 0.0443(9) 0.0375(8) 0.0068(7) 0.0047(7) -0.0038(6)
O2 0.0954(17) 0.134(2) 0.0454(11) 0.0530(16) 0.0229(11) 0.0100(13)
O3 0.0785(13) 0.0569(11) 0.0453(10) 0.0032(9) 0.0216(9) 0.0119(8)
N1 0.0654(17) 0.0204(10) 0.0391(13) 0.000 0.0108(12) 0.000
N2 0.0583(16) 0.0248(12) 0.0496(15) 0.000 0.0025(12) 0.000
C1 0.0619(15) 0.0472(13) 0.0390(12) 0.0119(11) 0.0103(10) 0.0049(10)
C2 0.0500(13) 0.0566(15) 0.0427(12) 0.0111(11) 0.0099(10) 0.0022(10)
C3 0.0619(18) 0.100(3) 0.074(2) -0.0073(17) 0.0210(16) 0.0094(18)
C4 0.0419(15) 0.142(4) 0.088(3) -0.0013(19) 0.0014(16) -0.010(3)
C5 0.0586(18) 0.123(3) 0.0542(17) 0.0327(19) -0.0043(14) -0.0047(19)
C6 0.094(3) 0.135(4) 0.0529(19) -0.005(2) -0.0074(17) 0.034(2)
C7 0.0678(19) 0.121(3) 0.0552(18) -0.0161(19) -0.0051(15) 0.0302(19)
C8 0.0779(17) 0.0278(10) 0.0357(11) -0.0071(10) 0.0091(11) -0.0038(8)
C9 0.0733(16) 0.0282(10) 0.0343(11) -0.0061(10) 0.0059(10) 0.0026(8)
C10 0.0483(16) 0.0213(12) 0.0401(15) 0.000 0.0075(12) 0.000
C11 0.0506(16) 0.0222(13) 0.0400(15) 0.000 0.0059(12) 0.000
C12 0.0624(15) 0.0270(11) 0.0573(15) -0.0036(9) -0.0144(12) 0.0019(9)
C13 0.0660(16) 0.0267(11) 0.0627(16) 0.0019(10) -0.0131(13) 0.0061(10)

loop_
_atom_type_symbol
_atom_type_description
_atom_type_scat_dispersion_real
_atom_type_scat_dispersion_imag
_atom_type_scat_source
C C 0.0033 0.0016 'International Tables Vol C Tables 4.2.6.8 and 6.1.1.4'
H H 0.0000 0.0000 'International Tables Vol C Tables 4.2.6.8 and 6.1.1.4'
Cd Cd -0.8075 1.2024 'International Tables Vol C Tables 4.2.6.8 and 6.1.1.4'
F F 0.0171 0.0103 'International Tables Vol C Tables 4.2.6.8 and 6.1.1.4'
N N 0.0061 0.0033 'International Tables Vol C Tables 4.2.6.8 and 6.1.1.4'
O O 0.0106 0.0060 'International Tables Vol C Tables 4.2.6.8 and 6.1.1.4'

loop_
_geom_angle_atom_site_label_1
_geom_angle_atom_site_label_2
_geom_angle_atom_site_label_3
_geom_angle_site_symmetry_1
_geom_angle_site_symmetry_3
_geom_angle
_geom_angle_publ_flag
O3 Cd1 O3 . 2_655 170.64(9) y
O3 Cd1 N2 . 1_565 94.68(5) y
O3 Cd1 N2 2_655 1_565 94.68(5) ?
O3 Cd1 O1 . 2_655 90.02(7) y
O3 Cd1 O1 2_655 2_655 89.53(7) ?
N2 Cd1 O1 1_565 2_655 92.79(4) y
O3 Cd1 O1 . . 89.53(7) y
O3 Cd1 O1 2_655 . 90.02(7) y
N2 Cd1 O1 1_565 . 92.79(4) y
O1 Cd1 O1 2_655 . 174.43(8) y
O3 Cd1 N1 . . 85.32(5) y
O3 Cd1 N1 2_655 . 85.32(5) y
N2 Cd1 N1 1_565 . 180.0 y
O1 Cd1 N1 2_655 . 87.21(4) ?
O1 Cd1 N1 . . 87.21(4) y
C1 O1 Cd1 . . 124.03(15) ?
Cd1 O3 H3A . . 100.6 ?
Cd1 O3 H3B . . 127.9 ?
H3A O3 H3B . . 99.8 ?
C8 N1 C8 2_655 . 117.5(3) ?
C8 N1 Cd1 2_655 . 121.27(13) ?
C8 N1 Cd1 . . 121.27(13) ?
C13 N2 C13 . 2_655 116.7(3) ?
C13 N2 Cd1 . 1_545 121.63(14) ?
C13 N2 Cd1 2_655 1_545 121.63(14) ?
O2 C1 O1 . . 127.0(2) ?
O2 C1 C2 . . 117.3(2) ?
O1 C1 C2 . . 115.7(2) ?
C7 C2 C3 . . 115.3(3) ?
C7 C2 C1 . . 122.7(3) ?
C3 C2 C1 . . 122.0(3) ?
F1 C3 C2 . . 119.4(3) ?
F1 C3 C4 . . 118.5(4) ?
C2 C3 C4 . . 122.1(3) ?
F2 C4 C5 . . 119.4(4) ?
F2 C4 C3 . . 120.3(5) ?
C5 C4 C3 . . 120.3(3) ?
C6 C5 F3 . . 120.2(4) ?
C6 C5 C4 . . 119.7(3) ?
F3 C5 C4 . . 120.1(4) ?
F4 C6 C5 . . 120.1(3) ?
F4 C6 C7 . . 120.5(4) ?
C5 C6 C7 . . 119.4(4) ?
F5 C7 C2 . . 119.4(3) ?
F5 C7 C6 . . 117.6(3) ?
C2 C7 C6 . . 123.1(3) ?
N1 C8 C9 . . 123.2(2) ?
N1 C8 H8 . . 118.4 ?
C9 C8 H8 . . 118.4 ?
C8 C9 C10 . . 119.4(2) ?
C8 C9 H9 . . 120.3 ?
C10 C9 H9 . . 120.3 ?
C9 C10 C9 2_655 . 117.2(3) ?
C9 C10 C11 2_655 . 121.42(13) ?
C9 C10 C11 . . 121.42(13) ?
C12 C11 C12 . 2_655 117.1(3) ?
C12 C11 C10 . . 121.47(14) ?
C12 C11 C10 2_655 . 121.47(14) ?
C13 C12 C11 . . 119.6(2) ?
C13 C12 H12 . . 120.2 ?
C11 C12 H12 . . 120.2 ?
N2 C13 C12 . . 123.5(2) ?
N2 C13 H13 . . 118.3 ?
C12 C13 H13 . . 118.3 ?

loop_
_geom_bond_atom_site_label_1
_geom_bond_atom_site_label_2
_geom_bond_site_symmetry_2
_geom_bond_distance
_geom_bond_publ_flag
Cd1 O3 . 2.300(2) y
Cd1 O3 2_655 2.300(2) ?
Cd1 N2 1_565 2.312(3) y
Cd1 O1 2_655 2.3240(17) ?
Cd1 O1 . 2.3240(17) y
Cd1 N1 . 2.328(2) y
F1 C3 . 1.334(4) ?
F2 C4 . 1.335(5) ?
F3 C5 . 1.341(3) ?
F4 C6 . 1.324(5) ?
F5 C7 . 1.337(4) ?
O1 C1 . 1.260(3) ?
O2 C1 . 1.222(3) ?
O3 H3A . 0.8188 ?
O3 H3B . 0.7765 ?
N1 C8 2_655 1.333(3) ?
N1 C8 . 1.333(3) ?
N2 C13 . 1.330(3) ?
N2 C13 2_655 1.330(3) ?
N2 Cd1 1_545 2.312(3) ?
C1 C2 . 1.520(3) ?
C2 C7 . 1.362(4) ?
C2 C3 . 1.364(4) ?
C3 C4 . 1.378(5) ?
C4 C5 . 1.343(6) ?
C5 C6 . 1.336(6) ?
C6 C7 . 1.381(4) ?
C8 C9 . 1.380(3) ?
C8 H8 . 0.9300 ?
C9 C10 . 1.391(3) ?
C9 H9 . 0.9300 ?
C10 C9 2_655 1.391(3) ?
C10 C11 . 1.481(4) ?
C11 C12 . 1.379(3) ?
C11 C12 2_655 1.379(3) ?
C12 C13 . 1.378(3) ?
C12 H12 . 0.9300 ?
C13 H13 . 0.9300 ?

loop_
_geom_hbond_atom_site_label_D
_geom_hbond_atom_site_label_H
_geom_hbond_atom_site_label_A
_geom_hbond_site_symmetry_A
_geom_hbond_distance_DH
_geom_hbond_distance_HA
_geom_hbond_distance_DA
_geom_hbond_angle_DHA
_geom_hbond_publ_flag
O3 H3A O2 . 0.82 1.92 2.685(4) 155 yes
O3 H3B O1 6_565 0.78 1.99 2.742(3) 163 yes
C12 H12 F3 4_646 0.93 2.56 3.315(5) 138 yes
C8 H8 F5 . 0.93 2.40 3.152(4) 138 yes

loop_
_geom_torsion_atom_site_label_1
_geom_torsion_atom_site_label_2
_geom_torsion_atom_site_label_3
_geom_torsion_atom_site_label_4
_geom_torsion_site_symmetry_1
_geom_torsion_site_symmetry_4
_geom_torsion
Cd1 O1 C1 O2 . . 11.5(4)
Cd1 O1 C1 C2 . . -167.95(16)
O2 C1 C2 C7 . . -120.1(4)
O1 C1 C2 C7 . . 59.3(4)
O2 C1 C2 C3 . . 57.5(4)
O1 C1 C2 C3 . . -123.0(3)
C7 C2 C3 F1 . . 179.5(4)
C1 C2 C3 F1 . . 1.7(6)
C7 C2 C3 C4 . . -1.6(6)
C1 C2 C3 C4 . . -179.4(3)
F1 C3 C4 F2 . . 1.2(7)
C2 C3 C4 F2 . . -177.8(4)
F1 C3 C4 C5 . . -179.3(5)
C2 C3 C4 C5 . . 1.8(7)
F2 C4 C5 C6 . . 179.3(5)
C3 C4 C5 C6 . . -0.3(7)
F2 C4 C5 F3 . . -2.8(7)
C3 C4 C5 F3 . . 177.6(4)
F3 C5 C6 F4 . . 1.5(7)
C4 C5 C6 F4 . . 179.4(5)
F3 C5 C6 C7 . . -179.1(4)
C4 C5 C6 C7 . . -1.2(7)
C3 C2 C7 F5 . . -179.6(4)
C1 C2 C7 F5 . . -1.8(6)
C3 C2 C7 C6 . . 0.0(6)
C1 C2 C7 C6 . . 177.8(4)
F4 C6 C7 F5 . . 0.4(8)
C5 C6 C7 F5 . . -179.0(5)
F4 C6 C7 C2 . . -179.2(5)
C5 C6 C7 C2 . . 1.4(8)
C8 N1 C8 C9 2_655 . 1.4(2)
Cd1 N1 C8 C9 . . -178.6(2)
N1 C8 C9 C10 . . -2.9(4)
C8 C9 C10 C9 . 2_655 1.33(19)
C8 C9 C10 C11 . . -178.67(19)
C9 C10 C11 C12 2_655 . 143.9(2)
C9 C10 C11 C12 . . -36.1(2)
C9 C10 C11 C12 2_655 2_655 -36.1(2)
C9 C10 C11 C12 . 2_655 143.9(2)
C12 C11 C12 C13 2_655 . 0.1(2)
C10 C11 C12 C13 . . -179.9(2)
C13 N2 C13 C12 2_655 . 0.1(2)
Cd1 N2 C13 C12 1_545 . -179.9(2)
C11 C12 C13 N2 . . -0.2(5)

_cod_database_fobs_code 2020781
